data_4087951
loop_
_publ_author_name
'Nieto, Daniel'
'Bru\~na, Sonia'
'Gonz\'alez-Vadillo, Ana M'
'Perles, Josefina'
'Carrillo-Hermosilla, Fernando'
'Anti\~nolo, Antonio'
'Padr\'on, Jos\'e M.'
'Plata, Gabriela B.'
'Cuadrado, Isabel'

_publ_section_title
;
 Catalytically Generated Ferrocene-Containing Guanidines as Efficient
 Precursors for New Redox-Active Heterometallic Platinum(II) Complexes
 with Anticancer Activity
;
_journal_issue 22
_journal_name_full Organometallics
_journal_page_first 5407
_journal_paper_doi 10.1021/acs.organomet.5b00751
_journal_volume 34
_journal_year 2015
_chemical_absolute_configuration ad
_chemical_formula_sum 'C23 H29 Fe N3'
_chemical_formula_weight 403.34
_space_group_IT_number 148
_space_group_name_Hall '-R 3'
_space_group_name_H-M_alt 'R -3 :H'
_symmetry_cell_setting trigonal
_symmetry_Int_Tables_number 148
_symmetry_space_group_name_H-M 'R -3 :H'
_atom_sites_solution_hydrogens geom
_atom_sites_solution_primary direct
_atom_sites_solution_secondary difmap
_audit_creation_method SHELXL-97
_cell_angle_alpha 90.00
_cell_angle_beta 90.00
_cell_angle_gamma 120.00
_cell_formula_units_Z 18
_cell_length_a 37.239(3)
_cell_length_b 37.239(3)
_cell_length_c 8.0789(7)
_cell_measurement_temperature 296(2)
_cell_volume 9702.4(14)
_computing_structure_refinement 'SHELXL-97 (Sheldrick, 2008)'
_computing_structure_solution 'SHELXS-97 (Sheldrick, 2008)'
_diffrn_ambient_temperature 296(2)
_diffrn_measured_fraction_theta_full 0.992
_diffrn_measured_fraction_theta_max 0.992
_diffrn_measurement_device_type 'Bruker Kappa Apex II'
_diffrn_radiation_monochromator graphite
_diffrn_radiation_type MoK\a
_diffrn_radiation_wavelength 0.71073
_diffrn_reflns_av_R_equivalents 0.0439
_diffrn_reflns_av_sigmaI/netI 0.0276
_diffrn_reflns_limit_h_max 44
_diffrn_reflns_limit_h_min -44
_diffrn_reflns_limit_k_max 40
_diffrn_reflns_limit_k_min -44
_diffrn_reflns_limit_l_max 9
_diffrn_reflns_limit_l_min -9
_diffrn_reflns_number 36857
_diffrn_reflns_theta_full 25.33
_diffrn_reflns_theta_max 25.33
_diffrn_reflns_theta_min 2.60
_diffrn_source 'fine-focus sealed tube'
_exptl_absorpt_coefficient_mu 0.711
_exptl_absorpt_correction_T_max 0.9196
_exptl_absorpt_correction_T_min 0.7450
_exptl_absorpt_correction_type multi-scan
_exptl_absorpt_process_details sadabs
_exptl_crystal_colour 'dark orange'
_exptl_crystal_density_diffrn 1.243
_exptl_crystal_density_method 'not measured'
_exptl_crystal_description prismatic
_exptl_crystal_F_000 3852
_exptl_crystal_size_max 0.44
_exptl_crystal_size_mid 0.32
_exptl_crystal_size_min 0.12
_refine_diff_density_max 0.993
_refine_diff_density_min -0.597
_refine_diff_density_rms 0.061
_refine_ls_extinction_method none
_refine_ls_goodness_of_fit_ref 1.036
_refine_ls_hydrogen_treatment refxyz
_refine_ls_matrix_type full
_refine_ls_number_parameters 248
_refine_ls_number_reflns 3916
_refine_ls_number_restraints 0
_refine_ls_restrained_S_all 1.036
_refine_ls_R_factor_all 0.1054
_refine_ls_R_factor_gt 0.0734
_refine_ls_shift/su_max 0.002
_refine_ls_shift/su_mean 0.000
_refine_ls_structure_factor_coef Fsqd
_refine_ls_weighting_details 'calc w=1/[\s^2^(Fo^2^)+(0.1173P)^2^+30.0667P] where P=(Fo^2^+2Fc^2^)/3'
_refine_ls_weighting_scheme calc
_refine_ls_wR_factor_gt 0.2066
_refine_ls_wR_factor_ref 0.2317
_reflns_number_gt 2586
_reflns_number_total 3916
_reflns_threshold_expression >2sigma(I)
_cod_data_source_file om5b00751_si_002.cif
_cod_data_source_block 3
_cod_original_cell_volume 9702.2(12)
_cod_original_sg_symbol_H-M 'R -3'
_cod_database_code 4087951

loop_
_symmetry_equiv_pos_as_xyz
'x, y, z'
'-y, x-y, z'
'-x+y, -x, z'
'x+2/3, y+1/3, z+1/3'
'-y+2/3, x-y+1/3, z+1/3'
'-x+y+2/3, -x+1/3, z+1/3'
'x+1/3, y+2/3, z+2/3'
'-y+1/3, x-y+2/3, z+2/3'
'-x+y+1/3, -x+2/3, z+2/3'
'-x, -y, -z'
'y, -x+y, -z'
'x-y, x, -z'
'-x+2/3, -y+1/3, -z+1/3'
'y+2/3, -x+y+1/3, -z+1/3'
'x-y+2/3, x+1/3, -z+1/3'
'-x+1/3, -y+2/3, -z+2/3'
'y+1/3, -x+y+2/3, -z+2/3'
'x-y+1/3, x+2/3, -z+2/3'

loop_
_atom_site_label
_atom_site_type_symbol
_atom_site_fract_x
_atom_site_fract_y
_atom_site_fract_z
_atom_site_U_iso_or_equiv
_atom_site_adp_type
_atom_site_occupancy
_atom_site_symmetry_multiplicity
_atom_site_calc_flag
_atom_site_refinement_flags
Fe1 Fe 0.58948(2) 1.02587(2) 0.95549(10) 0.0771(3) Uani 1 1 d .
C1 C 0.57986(13) 0.96808(14) 1.0140(6) 0.0639(11) Uani 1 1 d .
C2 C 0.62212(14) 0.99582(16) 0.9743(7) 0.0761(13) Uani 1 1 d .
H2 H 0.6369 0.9922 0.8894 0.091 Uiso 1 1 calc R
C3 C 0.63794(17) 1.02972(17) 1.0850(8) 0.0874(16) Uani 1 1 d .
H3 H 0.6648 1.0522 1.0852 0.105 Uiso 1 1 calc R
C4 C 0.60623(18) 1.02352(17) 1.1941(8) 0.0875(15) Uani 1 1 d .
H4 H 0.6084 1.0411 1.2801 0.105 Uiso 1 1 calc R
C5 C 0.57047(16) 0.98610(16) 1.1512(6) 0.0719(12) Uani 1 1 d .
H5 H 0.5449 0.9749 1.2037 0.086 Uiso 1 1 calc R
C6 C 0.5461(3) 1.0216(3) 0.7970(13) 0.125(3) Uani 1 1 d .
H6 H 0.5217 0.9973 0.7722 0.150 Uiso 1 1 calc R
C7 C 0.5855(8) 1.0360(7) 0.7101(12) 0.245(11) Uani 1 1 d .
H7 H 0.5925 1.0243 0.6230 0.294 Uiso 1 1 calc R
C8 C 0.6090(3) 1.0726(5) 0.799(2) 0.211(9) Uani 1 1 d .
H8 H 0.6369 1.0909 0.7777 0.253 Uiso 1 1 calc R
C9 C 0.5875(4) 1.0791(2) 0.9203(17) 0.180(5) Uani 1 1 d .
H9 H 0.5974 1.1014 0.9929 0.217 Uiso 1 1 calc R
C10 C 0.5498(2) 1.0473(2) 0.9134(10) 0.1010(19) Uani 1 1 d .
H10 H 0.5283 1.0436 0.9832 0.121 Uiso 1 1 calc R
C11 C 0.55196(13) 0.92858(15) 0.9314(5) 0.0621(11) Uani 1 1 d .
C12 C 0.56095(15) 0.91835(17) 0.7793(6) 0.0764(13) Uani 1 1 d .
H12 H 0.5844 0.9379 0.7230 0.092 Uiso 1 1 calc R
C13 C 0.53638(16) 0.88006(19) 0.7074(7) 0.0823(15) Uani 1 1 d .
H13 H 0.5437 0.8743 0.6049 0.099 Uiso 1 1 calc R
C14 C 0.50084(13) 0.85008(15) 0.7867(6) 0.0688(12) Uani 1 1 d .
C15 C 0.49084(15) 0.86039(17) 0.9373(6) 0.0787(14) Uani 1 1 d .
H15 H 0.4668 0.8412 0.9919 0.094 Uiso 1 1 calc R
C16 C 0.51609(14) 0.89889(16) 1.0077(6) 0.0737(13) Uani 1 1 d .
H16 H 0.5087 0.9050 1.1095 0.088 Uiso 1 1 calc R
C17 C 0.48519(16) 0.78472(17) 0.7011(7) 0.0793(14) Uani 1 1 d .
C18 C 0.43510(18) 0.74719(17) 0.4773(7) 0.0849(15) Uani 1 1 d .
H18 H 0.4192 0.7601 0.5154 0.102 Uiso 1 1 calc R
C19 C 0.4606(3) 0.7707(3) 0.3264(9) 0.145(3) Uani 1 1 d .
H19A H 0.4818 0.7980 0.3592 0.217 Uiso 1 1 calc R
H19B H 0.4428 0.7729 0.2460 0.217 Uiso 1 1 calc R
H19C H 0.4732 0.7561 0.2791 0.217 Uiso 1 1 calc R
C20 C 0.4051(2) 0.7018(2) 0.4379(10) 0.123(2) Uani 1 1 d .
H20A H 0.4205 0.6884 0.4079 0.185 Uiso 1 1 calc R
H20B H 0.3876 0.6999 0.3475 0.185 Uiso 1 1 calc R
H20C H 0.3884 0.6884 0.5335 0.185 Uiso 1 1 calc R
C21 C 0.5387(2) 0.7673(2) 0.7869(8) 0.0998(19) Uani 1 1 d .
H21 H 0.5238 0.7437 0.7119 0.120 Uiso 1 1 calc R
C22 C 0.5420(5) 0.7525(3) 0.9464(11) 0.243(8) Uani 1 1 d .
H22A H 0.5675 0.7724 0.9978 0.365 Uiso 1 1 calc R
H22B H 0.5415 0.7266 0.9343 0.365 Uiso 1 1 calc R
H22C H 0.5191 0.7485 1.0142 0.365 Uiso 1 1 calc R
C23 C 0.5820(4) 0.7943(3) 0.724(2) 0.255(8) Uani 1 1 d .
H23A H 0.5810 0.8028 0.6126 0.383 Uiso 1 1 calc R
H23B H 0.5965 0.7791 0.7256 0.383 Uiso 1 1 calc R
H23C H 0.5961 0.8184 0.7932 0.383 Uiso 1 1 calc R
N1 N 0.47410(12) 0.81153(14) 0.7100(5) 0.0792(12) Uani 1 1 d .
N2 N 0.46338(14) 0.75000(14) 0.6095(6) 0.0877(13) Uani 1 1 d .
H2A H 0.4662 0.7288 0.6295 0.105 Uiso 1 1 calc R
N3 N 0.5176(2) 0.7881(2) 0.8010(9) 0.136(2) Uani 1 1 d .
H3A H 0.5249 0.8056 0.8812 0.163 Uiso 1 1 calc R

loop_
_atom_site_aniso_label
_atom_site_aniso_U_11
_atom_site_aniso_U_22
_atom_site_aniso_U_33
_atom_site_aniso_U_23
_atom_site_aniso_U_13
_atom_site_aniso_U_12
Fe1 0.0549(4) 0.0796(5) 0.0973(6) 0.0304(4) 0.0111(3) 0.0341(4)
C1 0.055(2) 0.072(3) 0.069(3) 0.013(2) -0.003(2) 0.035(2)
C2 0.058(3) 0.090(4) 0.088(3) 0.012(3) 0.003(2) 0.042(3)
C3 0.061(3) 0.078(3) 0.121(5) 0.001(3) -0.018(3) 0.032(3)
C4 0.086(4) 0.083(4) 0.092(4) -0.003(3) -0.011(3) 0.041(3)
C5 0.074(3) 0.082(3) 0.067(3) 0.015(2) 0.005(2) 0.044(3)
C6 0.127(6) 0.099(5) 0.137(7) 0.030(5) -0.052(5) 0.047(5)
C7 0.48(3) 0.40(2) 0.080(6) 0.055(9) 0.029(10) 0.39(3)
C8 0.124(7) 0.304(18) 0.260(15) 0.224(15) 0.125(10) 0.149(10)
C9 0.152(8) 0.071(5) 0.299(15) 0.046(6) -0.077(9) 0.042(5)
C10 0.098(5) 0.100(5) 0.122(6) 0.022(4) 0.000(4) 0.062(4)
C11 0.053(2) 0.079(3) 0.062(3) 0.013(2) 0.0033(19) 0.038(2)
C12 0.059(3) 0.083(3) 0.076(3) 0.008(3) 0.012(2) 0.028(3)
C13 0.070(3) 0.110(4) 0.074(3) 0.000(3) 0.009(2) 0.050(3)
C14 0.052(2) 0.077(3) 0.078(3) -0.004(2) -0.012(2) 0.033(2)
C15 0.055(3) 0.094(4) 0.075(3) 0.012(3) 0.008(2) 0.028(3)
C16 0.057(3) 0.089(3) 0.066(3) 0.003(2) 0.006(2) 0.030(3)
C17 0.068(3) 0.075(3) 0.097(4) 0.011(3) -0.015(3) 0.037(3)
C18 0.096(4) 0.078(3) 0.092(4) -0.010(3) -0.004(3) 0.052(3)
C19 0.199(9) 0.131(6) 0.099(5) 0.009(5) -0.013(5) 0.078(6)
C20 0.106(5) 0.106(5) 0.147(7) -0.020(4) -0.022(4) 0.045(4)
C21 0.101(4) 0.119(5) 0.104(4) -0.003(4) -0.029(3) 0.073(4)
C22 0.44(2) 0.129(7) 0.124(7) -0.012(6) -0.128(10) 0.119(11)
C23 0.167(10) 0.125(8) 0.45(2) -0.022(10) 0.154(13) 0.058(7)
N1 0.064(2) 0.090(3) 0.094(3) -0.007(2) -0.018(2) 0.046(2)
N2 0.087(3) 0.077(3) 0.116(4) 0.011(3) -0.009(3) 0.054(2)
N3 0.158(6) 0.141(5) 0.162(6) -0.056(4) -0.070(5) 0.114(5)

loop_
_atom_type_symbol
_atom_type_description
_atom_type_scat_dispersion_real
_atom_type_scat_dispersion_imag
_atom_type_scat_source
C C 0.0033 0.0016 'International Tables Vol C Tables 4.2.6.8 and 6.1.1.4'
H H 0.0000 0.0000 'International Tables Vol C Tables 4.2.6.8 and 6.1.1.4'
N N 0.0061 0.0033 'International Tables Vol C Tables 4.2.6.8 and 6.1.1.4'
Fe Fe 0.3463 0.8444 'International Tables Vol C Tables 4.2.6.8 and 6.1.1.4'

loop_
_geom_angle_atom_site_label_1
_geom_angle_atom_site_label_2
_geom_angle_atom_site_label_3
_geom_angle
C8 Fe1 C6 65.7(5)
C8 Fe1 C2 118.4(4)
C6 Fe1 C2 133.3(4)
C8 Fe1 C3 110.2(4)
C6 Fe1 C3 171.3(4)
C2 Fe1 C3 40.8(2)
C8 Fe1 C10 64.3(3)
C6 Fe1 C10 37.6(3)
C2 Fe1 C10 170.1(3)
C3 Fe1 C10 148.9(3)
C8 Fe1 C5 168.6(7)
C6 Fe1 C5 117.7(3)
C2 Fe1 C5 68.1(2)
C3 Fe1 C5 67.9(2)
C10 Fe1 C5 111.1(3)
C8 Fe1 C7 40.8(6)
C6 Fe1 C7 42.5(5)
C2 Fe1 C7 107.1(4)
C3 Fe1 C7 129.3(6)
C10 Fe1 C7 68.3(4)
C5 Fe1 C7 149.2(7)
C8 Fe1 C9 39.7(5)
C6 Fe1 C9 64.4(4)
C2 Fe1 C9 150.4(4)
C3 Fe1 C9 117.8(3)
C10 Fe1 C9 37.5(3)
C5 Fe1 C9 130.3(5)
C7 Fe1 C9 69.1(5)
C8 Fe1 C4 131.1(6)
C6 Fe1 C4 148.4(4)
C2 Fe1 C4 68.0(2)
C3 Fe1 C4 40.1(2)
C10 Fe1 C4 118.3(3)
C5 Fe1 C4 40.4(2)
C7 Fe1 C4 168.2(8)
C9 Fe1 C4 109.5(4)
C8 Fe1 C1 150.1(6)
C6 Fe1 C1 110.7(3)
C2 Fe1 C1 40.77(19)
C3 Fe1 C1 68.8(2)
C10 Fe1 C1 132.2(3)
C5 Fe1 C1 40.84(19)
C7 Fe1 C1 115.3(5)
C9 Fe1 C1 168.2(4)
C4 Fe1 C1 68.6(2)
C2 C1 C5 106.0(4)
C2 C1 C11 126.6(4)
C5 C1 C11 127.3(4)
C2 C1 Fe1 68.7(3)
C5 C1 Fe1 69.0(3)
C11 C1 Fe1 127.6(3)
C1 C2 C3 108.8(5)
C1 C2 Fe1 70.5(3)
C3 C2 Fe1 69.6(3)
C1 C2 H2 125.6
C3 C2 H2 125.6
Fe1 C2 H2 125.8
C4 C3 C2 108.1(5)
C4 C3 Fe1 70.4(3)
C2 C3 Fe1 69.6(3)
C4 C3 H3 125.9
C2 C3 H3 125.9
Fe1 C3 H3 125.6
C3 C4 C5 108.1(5)
C3 C4 Fe1 69.4(3)
C5 C4 Fe1 69.6(3)
C3 C4 H4 125.9
C5 C4 H4 125.9
Fe1 C4 H4 126.6
C4 C5 C1 108.9(5)
C4 C5 Fe1 70.0(3)
C1 C5 Fe1 70.2(3)
C4 C5 H5 125.5
C1 C5 H5 125.5
Fe1 C5 H5 125.8
C10 C6 C7 111.1(10)
C10 C6 Fe1 72.2(4)
C7 C6 Fe1 70.0(5)
C10 C6 H6 124.4
C7 C6 H6 124.4
Fe1 C6 H6 124.9
C8 C7 C6 97.7(8)
C8 C7 Fe1 67.1(6)
C6 C7 Fe1 67.5(5)
C8 C7 H7 131.1
C6 C7 H7 131.1
Fe1 C7 H7 125.9
C9 C8 C7 113.9(11)
C9 C8 Fe1 72.9(5)
C7 C8 Fe1 72.2(7)
C9 C8 H8 123.0
C7 C8 H8 123.0
Fe1 C8 H8 123.4
C10 C9 C8 105.6(12)
C10 C9 Fe1 70.8(4)
C8 C9 Fe1 67.5(6)
C10 C9 H9 127.2
C8 C9 H9 127.2
Fe1 C9 H9 126.1
C6 C10 C9 111.6(10)
C6 C10 Fe1 70.2(4)
C9 C10 Fe1 71.7(5)
C6 C10 H10 124.2
C9 C10 H10 124.2
Fe1 C10 H10 125.5
C12 C11 C16 116.7(5)
C12 C11 C1 122.3(4)
C16 C11 C1 121.0(4)
C11 C12 C13 122.3(5)
C11 C12 H12 118.8
C13 C12 H12 118.8
C12 C13 C14 120.6(5)
C12 C13 H13 119.7
C14 C13 H13 119.7
C15 C14 C13 117.6(5)
C15 C14 N1 121.1(4)
C13 C14 N1 121.1(5)
C14 C15 C16 120.8(5)
C14 C15 H15 119.6
C16 C15 H15 119.6
C11 C16 C15 122.0(5)
C11 C16 H16 119.0
C15 C16 H16 119.0
N1 C17 N2 120.7(4)
N1 C17 N3 120.2(5)
N2 C17 N3 118.6(5)
N2 C18 C20 109.4(5)
N2 C18 C19 108.9(5)
C20 C18 C19 111.8(6)
N2 C18 H18 108.9
C20 C18 H18 108.9
C19 C18 H18 108.9
C18 C19 H19A 109.5
C18 C19 H19B 109.5
H19A C19 H19B 109.5
C18 C19 H19C 109.5
H19A C19 H19C 109.5
H19B C19 H19C 109.5
C18 C20 H20A 109.5
C18 C20 H20B 109.5
H20A C20 H20B 109.5
C18 C20 H20C 109.5
H20A C20 H20C 109.5
H20B C20 H20C 109.5
N3 C21 C22 109.3(9)
N3 C21 C23 112.4(7)
C22 C21 C23 107.2(10)
N3 C21 H21 109.3
C22 C21 H21 109.3
C23 C21 H21 109.3
C21 C22 H22A 109.5
C21 C22 H22B 109.5
H22A C22 H22B 109.5
C21 C22 H22C 109.5
H22A C22 H22C 109.5
H22B C22 H22C 109.5
C21 C23 H23A 109.5
C21 C23 H23B 109.5
H23A C23 H23B 109.5
C21 C23 H23C 109.5
H23A C23 H23C 109.5
H23B C23 H23C 109.5
C17 N1 C14 119.0(4)
C17 N2 C18 122.2(4)
C17 N2 H2A 118.9
C18 N2 H2A 118.9
C21 N3 C17 128.2(6)
C21 N3 H3A 115.9
C17 N3 H3A 115.9

loop_
_geom_bond_atom_site_label_1
_geom_bond_atom_site_label_2
_geom_bond_distance
Fe1 C8 1.971(8)
Fe1 C6 2.004(6)
Fe1 C2 2.028(5)
Fe1 C3 2.028(5)
Fe1 C10 2.028(6)
Fe1 C5 2.036(5)
Fe1 C7 2.037(10)
Fe1 C9 2.039(7)
Fe1 C4 2.041(6)
Fe1 C1 2.052(4)
C1 C2 1.422(7)
C1 C5 1.426(7)
C1 C11 1.470(7)
C2 C3 1.413(8)
C2 H2 0.9300
C3 C4 1.397(8)
C3 H3 0.9300
C4 C5 1.407(7)
C4 H4 0.9300
C5 H5 0.9300
C6 C10 1.299(12)
C6 C7 1.464(18)
C6 H6 0.9300
C7 C8 1.40(2)
C7 H7 0.9300
C8 C9 1.362(18)
C8 H8 0.9300
C9 C10 1.308(11)
C9 H9 0.9300
C10 H10 0.9300
C11 C12 1.376(7)
C11 C16 1.382(6)
C12 C13 1.379(7)
C12 H12 0.9300
C13 C14 1.390(7)
C13 H13 0.9300
C14 C15 1.382(7)
C14 N1 1.417(6)
C15 C16 1.384(7)
C15 H15 0.9300
C16 H16 0.9300
C17 N1 1.259(6)
C17 N2 1.352(7)
C17 N3 1.402(7)
C18 N2 1.467(7)
C18 C20 1.523(8)
C18 C19 1.524(10)
C18 H18 0.9800
C19 H19A 0.9600
C19 H19B 0.9600
C19 H19C 0.9600
C20 H20A 0.9600
C20 H20B 0.9600
C20 H20C 0.9600
C21 N3 1.358(8)
C21 C22 1.431(9)
C21 C23 1.498(11)
C21 H21 0.9800
C22 H22A 0.9600
C22 H22B 0.9600
C22 H22C 0.9600
C23 H23A 0.9600
C23 H23B 0.9600
C23 H23C 0.9600
N2 H2A 0.8600
N3 H3A 0.8600
